data_4073501
loop_
_publ_author_name
'Wang, Yaping'
'Weissensteiner, Walter'
'Spindler, Felix'
'Arion, Vladimir B.'
'Mereiter, Kurt'

_publ_section_title
;
 Synthesis and Use in Asymmetric Hydrogenations of Solely Planar Chiral
 1,2-Disubstituted and 1,2,3-Trisubstituted Ferrocenyl
 Diphosphines:&#x00A0; A Comparative Study
;
_journal_issue 14
_journal_name_full Organometallics
_journal_page_first 3530
_journal_paper_doi 10.1021/om700405a
_journal_volume 26
_journal_year 2007
_chemical_formula_moiety 'C39 H38 Cl2 Fe P2 Pd, 0.5(C H2 Cl2), 0.5(C2 H6 O)'
_chemical_formula_sum 'C40.5 H42 Cl3 Fe O0.5 P2 Pd'
_chemical_formula_weight 867.28
_chemical_name_common '1152 YW238-1 [PdCl2(9c)].(1/2CH2Cl2+1/2EtOH)'
_chemical_name_systematic
; 
((R~p~)-1-Diphenylphosphino-2-bis-(3,5-dimethylphenyl)phosphinomethyl-
ferrocene)-dichloropalladium(II), solvate with dichloromethane and ethanol 
;
_space_group_IT_number 19
_symmetry_cell_setting orthorhombic
_symmetry_space_group_name_Hall 'P 2ac 2ab'
_symmetry_space_group_name_H-M 'P 21 21 21'
_atom_sites_solution_hydrogens geom
_atom_sites_solution_primary direct
_atom_sites_solution_secondary difmap
_audit_creation_method SHELXL-97
_cell_angle_alpha 90.00
_cell_angle_beta 90.00
_cell_angle_gamma 90.00
_cell_formula_units_Z 4
_cell_length_a 11.5451(5)
_cell_length_b 17.7582(8)
_cell_length_c 18.3153(8)
_cell_measurement_reflns_used 9365
_cell_measurement_temperature 100(2)
_cell_measurement_theta_max 29.99
_cell_measurement_theta_min 2.09
_cell_volume 3755.0(3)
_computing_cell_refinement 'Bruker SAINT'
_computing_data_collection 'Bruker SMART'
_computing_data_reduction 'Bruker SAINT, SADABS, XPREP'
_computing_molecular_graphics 'Bruker SHELXTL'
_computing_publication_material 'Bruker SHELXTL'
_computing_structure_refinement 'SHELXL-97 (Sheldrick, 1997)'
_computing_structure_solution 'SHELXS-97 (Sheldrick, 1997)'
_diffrn_ambient_temperature 100(2)
_diffrn_measured_fraction_theta_full 0.994
_diffrn_measured_fraction_theta_max 0.994
_diffrn_measurement_device_type 'CCD area detector'
_diffrn_measurement_method 'phi and omega scans'
_diffrn_radiation_monochromator graphite
_diffrn_radiation_source 'fine-focus sealed tube'
_diffrn_radiation_type MoK\a
_diffrn_radiation_wavelength 0.71073
_diffrn_reflns_av_R_equivalents 0.0242
_diffrn_reflns_av_sigmaI/netI 0.0190
_diffrn_reflns_limit_h_max 16
_diffrn_reflns_limit_h_min -16
_diffrn_reflns_limit_k_max 24
_diffrn_reflns_limit_k_min -24
_diffrn_reflns_limit_l_max 25
_diffrn_reflns_limit_l_min -25
_diffrn_reflns_number 52642
_diffrn_reflns_theta_full 30.03
_diffrn_reflns_theta_max 30.03
_diffrn_reflns_theta_min 2.29
_diffrn_standards_decay_% 0
_exptl_absorpt_coefficient_mu 1.194
_exptl_absorpt_correction_T_max 0.85
_exptl_absorpt_correction_T_min 0.69
_exptl_absorpt_correction_type multi-scan
_exptl_absorpt_process_details 'program SADABS, V2.10'
_exptl_crystal_colour orange
_exptl_crystal_density_diffrn 1.534
_exptl_crystal_density_method 'not measured'
_exptl_crystal_description plate
_exptl_crystal_F_000 1768
_exptl_crystal_size_max 0.38
_exptl_crystal_size_mid 0.36
_exptl_crystal_size_min 0.14
_refine_diff_density_max 0.769
_refine_diff_density_min -0.398
_refine_diff_density_rms 0.061
_refine_ls_abs_structure_details 'Flack H D (1983), Acta Cryst. A39, 876-881'
_refine_ls_abs_structure_Flack -0.003(10)
_refine_ls_extinction_method none
_refine_ls_goodness_of_fit_ref 1.152
_refine_ls_hydrogen_treatment constr
_refine_ls_matrix_type full
_refine_ls_number_parameters 445
_refine_ls_number_reflns 10927
_refine_ls_number_restraints 3
_refine_ls_restrained_S_all 1.152
_refine_ls_R_factor_all 0.0238
_refine_ls_R_factor_gt 0.0234
_refine_ls_shift/su_max 0.001
_refine_ls_shift/su_mean 0.000
_refine_ls_structure_factor_coef Fsqd
_refine_ls_weighting_details 'calc w=1/[\s^2^(Fo^2^)+(0.0215P)^2^+1.8363P] where P=(Fo^2^+2Fc^2^)/3'
_refine_ls_weighting_scheme calc
_refine_ls_wR_factor_gt 0.0554
_refine_ls_wR_factor_ref 0.0556
_reflns_number_gt 10802
_reflns_number_total 10927
_reflns_threshold_expression >2sigma(I)
_cod_data_source_file om700405a-file002.cif
_cod_data_source_block PdCl2+9c
_cod_depositor_comments
;
The following automatic conversions were performed:

'_symmetry_cell_setting' value 'Orthorhombic' changed to
'orthorhombic' according to
/home/saulius/struct/CIF-dictionaries/cif_core.dic dictionary named
'cif_core.dic' version 2.4.1 from 2010-06-29.

Automatic conversion script
Id: cif_fix_values 1715 2011-07-08 13:25:40Z adriana 
;
_cod_original_sg_symbol_Hall 'P 2ac 2ab '
_cod_original_sg_symbol_H-M 'P 21 21 21 '
_cod_original_formula_sum 'C40.50 H42 Cl3 Fe O0.50 P2 Pd'
_cod_database_code 4073501

loop_
_symmetry_equiv_pos_as_xyz
'x, y, z'
'-x+1/2, -y, z+1/2'
'-x, y+1/2, -z+1/2'
'x+1/2, -y+1/2, -z'

loop_
_atom_site_label
_atom_site_type_symbol
_atom_site_fract_x
_atom_site_fract_y
_atom_site_fract_z
_atom_site_U_iso_or_equiv
_atom_site_adp_type
_atom_site_occupancy
_atom_site_symmetry_multiplicity
_atom_site_calc_flag
_atom_site_refinement_flags
_atom_site_disorder_assembly
_atom_site_disorder_group
Pd Pd 0.493318(11) 0.356656(7) 0.232713(7) 0.01642(3) Uani 1 1 d . . .
Cl1 Cl 0.41160(4) 0.46449(3) 0.17804(3) 0.02492(9) Uani 1 1 d . . .
Cl2 Cl 0.68267(4) 0.40449(3) 0.21735(3) 0.02331(9) Uani 1 1 d . . .
Fe Fe 0.35023(2) 0.130818(15) 0.201489(15) 0.01966(6) Uani 1 1 d . . .
P1 P 0.31479(4) 0.31426(3) 0.25875(3) 0.01725(8) Uani 1 1 d . . .
P2 P 0.58164(4) 0.26369(3) 0.29557(3) 0.01713(8) Uani 1 1 d . . .
C1 C 0.29942(15) 0.21546(10) 0.27037(11) 0.0195(3) Uani 1 1 d . . .
C2 C 0.38421(15) 0.16765(10) 0.30519(10) 0.0183(3) Uani 1 1 d . . .
C3 C 0.33851(16) 0.09320(10) 0.30717(10) 0.0200(3) Uani 1 1 d . . .
H3 H 0.3785 0.0479 0.3276 0.024 Uiso 1 1 calc R . .
C4 C 0.22723(17) 0.09386(11) 0.27352(11) 0.0230(4) Uani 1 1 d . . .
H4 H 0.1757 0.0492 0.2665 0.028 Uiso 1 1 calc R . .
C5 C 0.20237(16) 0.16874(11) 0.25082(11) 0.0233(4) Uani 1 1 d . . .
H5 H 0.1304 0.1858 0.2254 0.028 Uiso 1 1 calc R . .
C6 C 0.4496(2) 0.16711(13) 0.11539(12) 0.0340(5) Uani 1 1 d . . .
H6 H 0.4857 0.2180 0.1104 0.041 Uiso 1 1 calc R . .
C7 C 0.5015(2) 0.10316(11) 0.14819(11) 0.0284(4) Uani 1 1 d . . .
H7 H 0.5804 0.1013 0.1706 0.034 Uiso 1 1 calc R . .
C8 C 0.4219(2) 0.04244(12) 0.14433(11) 0.0277(4) Uani 1 1 d . . .
H8 H 0.4350 -0.0097 0.1633 0.033 Uiso 1 1 calc R . .
C9 C 0.3200(2) 0.06893(14) 0.10924(12) 0.0332(5) Uani 1 1 d . . .
H9 H 0.2490 0.0385 0.0989 0.040 Uiso 1 1 calc R . .
C10 C 0.3368(2) 0.14615(15) 0.09082(11) 0.0370(5) Uani 1 1 d . . .
H10 H 0.2800 0.1795 0.0652 0.044 Uiso 1 1 calc R . .
C11 C 0.49107(17) 0.19364(10) 0.34322(9) 0.0191(3) Uani 1 1 d . . .
H11A H 0.5397 0.1489 0.3534 0.023 Uiso 1 1 calc R . .
H11B H 0.4680 0.2152 0.3909 0.023 Uiso 1 1 calc R . .
C12 C 0.19504(16) 0.33770(10) 0.19876(11) 0.0209(3) Uani 1 1 d . . .
C13 C 0.21080(19) 0.34491(12) 0.12370(12) 0.0272(4) Uani 1 1 d . . .
H13 H 0.2860 0.3400 0.1032 0.033 Uiso 1 1 calc R . .
C14 C 0.1158(2) 0.35936(15) 0.07875(13) 0.0357(5) Uani 1 1 d . . .
H14 H 0.1264 0.3644 0.0276 0.043 Uiso 1 1 calc R . .
C15 C 0.0063(2) 0.36638(13) 0.10843(14) 0.0373(5) Uani 1 1 d . . .
H15 H -0.0579 0.3767 0.0775 0.045 Uiso 1 1 calc R . .
C16 C -0.01084(18) 0.35847(12) 0.18288(14) 0.0348(5) Uani 1 1 d . . .
H16 H -0.0865 0.3626 0.2029 0.042 Uiso 1 1 calc R . .
C17 C 0.08389(16) 0.34433(11) 0.22835(13) 0.0271(4) Uani 1 1 d . . .
H17 H 0.0727 0.3392 0.2795 0.033 Uiso 1 1 calc R . .
C18 C 0.28084(15) 0.35496(11) 0.34768(10) 0.0194(3) Uani 1 1 d . . .
C19 C 0.28732(18) 0.43345(11) 0.35629(11) 0.0233(4) Uani 1 1 d . . .
H19 H 0.3027 0.4647 0.3153 0.028 Uiso 1 1 calc R . .
C20 C 0.27116(19) 0.46522(12) 0.42492(12) 0.0262(4) Uani 1 1 d . . .
H20 H 0.2739 0.5184 0.4305 0.031 Uiso 1 1 calc R . .
C21 C 0.25097(19) 0.41973(13) 0.48549(11) 0.0268(4) Uani 1 1 d . . .
H21 H 0.2413 0.4417 0.5324 0.032 Uiso 1 1 calc R . .
C22 C 0.24502(18) 0.34259(13) 0.47729(11) 0.0264(4) Uani 1 1 d . . .
H22 H 0.2313 0.3116 0.5187 0.032 Uiso 1 1 calc R . .
C23 C 0.25903(17) 0.30973(11) 0.40857(11) 0.0230(4) Uani 1 1 d . . .
H23 H 0.2537 0.2566 0.4032 0.028 Uiso 1 1 calc R . .
C24 C 0.68970(16) 0.20868(11) 0.24732(10) 0.0193(3) Uani 1 1 d . . .
C25 C 0.71998(18) 0.22595(11) 0.17515(11) 0.0229(4) Uani 1 1 d . . .
H25 H 0.6829 0.2665 0.1508 0.028 Uiso 1 1 calc R . .
C26 C 0.8038(2) 0.18414(12) 0.13904(12) 0.0280(4) Uani 1 1 d . . .
C27 C 0.85834(19) 0.12564(12) 0.17601(13) 0.0286(4) Uani 1 1 d . . .
H27 H 0.9162 0.0973 0.1514 0.034 Uiso 1 1 calc R . .
C28 C 0.83110(17) 0.10709(11) 0.24773(12) 0.0242(4) Uani 1 1 d . . .
C29 C 0.74502(16) 0.14910(11) 0.28271(10) 0.0221(4) Uani 1 1 d . . .
H29 H 0.7238 0.1369 0.3314 0.027 Uiso 1 1 calc R . .
C30 C 0.65710(17) 0.30691(11) 0.37190(10) 0.0201(3) Uani 1 1 d . . .
C31 C 0.77765(18) 0.30421(12) 0.37795(11) 0.0246(4) Uani 1 1 d . . .
H31 H 0.8221 0.2805 0.3408 0.030 Uiso 1 1 calc R . .
C32 C 0.83297(19) 0.33595(13) 0.43795(12) 0.0291(4) Uani 1 1 d . . .
C33 C 0.7666(2) 0.37271(14) 0.49050(11) 0.0300(5) Uani 1 1 d . . .
H33 H 0.8041 0.3947 0.5314 0.036 Uiso 1 1 calc R . .
C34 C 0.6466(2) 0.37796(12) 0.48452(11) 0.0262(4) Uani 1 1 d . . .
C35 C 0.59262(18) 0.34436(11) 0.42499(11) 0.0226(4) Uani 1 1 d . . .
H35 H 0.5107 0.3470 0.4204 0.027 Uiso 1 1 calc R . .
C26A C 0.8369(3) 0.20225(15) 0.06122(14) 0.0437(6) Uani 1 1 d . . .
H26A H 0.7802 0.2372 0.0404 0.066 Uiso 1 1 calc R . .
H26B H 0.8382 0.1558 0.0324 0.066 Uiso 1 1 calc R . .
H26C H 0.9139 0.2255 0.0604 0.066 Uiso 1 1 calc R . .
C28A C 0.89096(19) 0.04371(13) 0.28680(14) 0.0328(5) Uani 1 1 d . . .
H28A H 0.9368 0.0145 0.2518 0.049 Uiso 1 1 calc R . .
H28B H 0.8330 0.0110 0.3096 0.049 Uiso 1 1 calc R . .
H28C H 0.9422 0.0643 0.3245 0.049 Uiso 1 1 calc R . .
C32A C 0.9631(2) 0.3294(2) 0.44491(15) 0.0443(7) Uani 1 1 d . . .
H32A H 0.9866 0.2773 0.4354 0.066 Uiso 1 1 calc R . .
H32B H 0.9866 0.3438 0.4944 0.066 Uiso 1 1 calc R . .
H32C H 1.0003 0.3629 0.4094 0.066 Uiso 1 1 calc R . .
C34A C 0.5770(2) 0.41953(17) 0.54115(14) 0.0419(6) Uani 1 1 d . . .
H34A H 0.6164 0.4164 0.5884 0.063 Uiso 1 1 calc R . .
H34B H 0.4999 0.3968 0.5451 0.063 Uiso 1 1 calc R . .
H34C H 0.5693 0.4725 0.5268 0.063 Uiso 1 1 calc R . .
C1S C 0.6064(3) 0.43353(11) 0.03582(19) 0.0231(7) Uiso 0.540(2) 1 d PD A 1
H1SA H 0.5878 0.4495 0.0863 0.028 Uiso 0.540(2) 1 calc PR A 1
H1SB H 0.6886 0.4462 0.0263 0.028 Uiso 0.540(2) 1 calc PR A 1
Cl1S Cl 0.51819(10) 0.48309(6) -0.02570(7) 0.0372(3) Uani 0.540(2) 1 d PD A 1
Cl2S Cl 0.58783(10) 0.33571(6) 0.02837(6) 0.0323(3) Uani 0.540(2) 1 d PD A 1
O1S O 0.7060(4) 0.3996(3) 0.0518(3) 0.0696(16) Uiso 0.460(2) 1 d PD A 2
C2S C 0.5899(4) 0.3892(3) 0.0232(4) 0.0463(14) Uiso 0.460(2) 1 d PD A 2
H2SA H 0.5409 0.3655 0.0612 0.056 Uiso 0.460(2) 1 calc PR A 2
H2SB H 0.5929 0.3547 -0.0192 0.056 Uiso 0.460(2) 1 calc PR A 2
C3S C 0.5351(7) 0.4644(3) -0.0004(4) 0.0513(19) Uiso 0.460(2) 1 d PD A 2
H3SA H 0.4569 0.4552 -0.0191 0.077 Uiso 0.460(2) 1 calc PR A 2
H3SB H 0.5826 0.4874 -0.0387 0.077 Uiso 0.460(2) 1 calc PR A 2
H3SC H 0.5309 0.4984 0.0417 0.077 Uiso 0.460(2) 1 calc PR A 2

loop_
_atom_site_aniso_label
_atom_site_aniso_U_11
_atom_site_aniso_U_22
_atom_site_aniso_U_33
_atom_site_aniso_U_23
_atom_site_aniso_U_13
_atom_site_aniso_U_12
Pd 0.01532(5) 0.01491(5) 0.01903(6) 0.00109(4) 0.00008(5) 0.00023(5)
Cl1 0.01932(19) 0.0201(2) 0.0353(2) 0.00751(18) 0.00054(18) 0.00206(16)
Cl2 0.01691(17) 0.01788(19) 0.0351(3) 0.00313(16) 0.00031(17) -0.00023(15)
Fe 0.02475(12) 0.01660(12) 0.01764(12) -0.00007(10) 0.00007(10) -0.00218(10)
P1 0.01608(18) 0.01562(19) 0.0201(2) 0.00107(16) 0.00067(16) 0.00075(15)
P2 0.0179(2) 0.0166(2) 0.01682(19) 0.00035(16) -0.00142(16) 0.00052(16)
C1 0.0197(7) 0.0171(8) 0.0217(8) -0.0004(7) 0.0016(7) 0.0005(6)
C2 0.0186(8) 0.0186(8) 0.0178(8) -0.0009(6) 0.0013(6) 0.0010(6)
C3 0.0226(8) 0.0173(8) 0.0202(9) 0.0004(7) 0.0033(7) 0.0004(7)
C4 0.0250(8) 0.0199(8) 0.0240(9) -0.0003(7) 0.0031(8) -0.0050(7)
C5 0.0213(8) 0.0204(8) 0.0282(10) 0.0016(7) 0.0013(7) -0.0029(7)
C6 0.0558(15) 0.0247(10) 0.0215(10) 0.0003(8) 0.0114(9) -0.0064(10)
C7 0.0330(10) 0.0289(9) 0.0233(9) -0.0074(7) 0.0097(9) -0.0058(10)
C8 0.0399(12) 0.0227(10) 0.0204(9) -0.0056(7) 0.0033(8) -0.0030(9)
C9 0.0442(13) 0.0342(12) 0.0213(9) -0.0061(8) -0.0047(9) -0.0061(10)
C10 0.0591(15) 0.0330(11) 0.0189(9) 0.0014(9) -0.0065(9) 0.0035(12)
C11 0.0189(8) 0.0185(7) 0.0200(7) 0.0016(6) 0.0025(7) 0.0004(7)
C12 0.0199(8) 0.0169(8) 0.0260(9) 0.0014(7) -0.0021(7) -0.0006(6)
C13 0.0260(9) 0.0273(10) 0.0281(10) 0.0018(8) -0.0042(8) -0.0001(8)
C14 0.0373(11) 0.0350(12) 0.0347(11) 0.0057(10) -0.0143(9) -0.0020(10)
C15 0.0298(10) 0.0284(10) 0.0536(13) 0.0029(9) -0.0194(11) 0.0011(10)
C16 0.0180(8) 0.0274(10) 0.0590(14) -0.0025(10) -0.0050(9) 0.0013(9)
C17 0.0190(8) 0.0258(9) 0.0366(11) -0.0008(9) 0.0008(8) 0.0010(7)
C18 0.0181(7) 0.0195(8) 0.0206(8) 0.0006(7) 0.0027(6) 0.0011(7)
C19 0.0260(9) 0.0204(9) 0.0237(9) 0.0004(7) 0.0012(7) 0.0008(7)
C20 0.0290(10) 0.0221(9) 0.0276(10) -0.0024(8) 0.0002(8) 0.0041(8)
C21 0.0261(9) 0.0324(11) 0.0219(9) -0.0041(8) 0.0008(8) 0.0044(8)
C22 0.0269(9) 0.0318(11) 0.0204(9) 0.0045(8) 0.0050(7) 0.0055(8)
C23 0.0226(9) 0.0208(9) 0.0256(9) 0.0024(7) 0.0046(7) 0.0026(7)
C24 0.0193(7) 0.0198(8) 0.0187(8) -0.0017(6) 0.0004(6) -0.0005(6)
C25 0.0280(9) 0.0176(8) 0.0232(9) -0.0006(7) 0.0023(7) -0.0028(7)
C26 0.0355(11) 0.0223(10) 0.0262(10) -0.0055(8) 0.0092(8) -0.0049(8)
C27 0.0265(9) 0.0235(10) 0.0358(11) -0.0104(8) 0.0061(8) -0.0001(8)
C28 0.0201(8) 0.0188(8) 0.0337(11) -0.0041(7) -0.0040(7) -0.0008(7)
C29 0.0214(8) 0.0221(9) 0.0228(9) -0.0003(7) -0.0018(6) 0.0000(7)
C30 0.0230(9) 0.0196(8) 0.0178(8) 0.0018(6) -0.0015(7) -0.0021(7)
C31 0.0236(9) 0.0286(10) 0.0217(9) -0.0002(8) -0.0001(7) -0.0032(8)
C32 0.0238(9) 0.0405(12) 0.0231(9) 0.0002(8) -0.0028(7) -0.0069(8)
C33 0.0320(10) 0.0391(13) 0.0189(9) -0.0018(8) -0.0040(8) -0.0084(9)
C34 0.0314(10) 0.0264(10) 0.0207(9) -0.0026(7) -0.0028(8) -0.0017(8)
C35 0.0243(9) 0.0225(9) 0.0210(8) -0.0009(7) -0.0024(7) 0.0002(7)
C26A 0.0642(18) 0.0371(13) 0.0297(12) -0.0034(10) 0.0182(12) -0.0001(12)
C28A 0.0253(9) 0.0264(10) 0.0466(14) -0.0020(9) -0.0075(9) 0.0047(8)
C32A 0.0262(11) 0.073(2) 0.0335(12) -0.0083(12) -0.0058(9) -0.0057(11)
C34A 0.0413(13) 0.0531(16) 0.0313(12) -0.0200(11) -0.0017(10) 0.0017(12)
Cl1S 0.0392(6) 0.0274(5) 0.0450(6) 0.0064(4) -0.0173(5) -0.0012(4)
Cl2S 0.0351(5) 0.0263(5) 0.0356(6) 0.0038(4) -0.0034(4) 0.0006(4)

loop_
_atom_type_symbol
_atom_type_description
_atom_type_scat_dispersion_real
_atom_type_scat_dispersion_imag
_atom_type_scat_source
C C 0.0033 0.0016 'International Tables Vol C Tables 4.2.6.8 and 6.1.1.4'
H H 0.0000 0.0000 'International Tables Vol C Tables 4.2.6.8 and 6.1.1.4'
P P 0.1023 0.0942 'International Tables Vol C Tables 4.2.6.8 and 6.1.1.4'
Cl Cl 0.1484 0.1585 'International Tables Vol C Tables 4.2.6.8 and 6.1.1.4'
Fe Fe 0.3463 0.8444 'International Tables Vol C Tables 4.2.6.8 and 6.1.1.4'
Pd Pd -0.9988 1.0072 'International Tables Vol C Tables 4.2.6.8 and 6.1.1.4'
O O 0.0106 0.0060 'International Tables Vol C Tables 4.2.6.8 and 6.1.1.4'

loop_
_geom_angle_atom_site_label_1
_geom_angle_atom_site_label_2
_geom_angle_atom_site_label_3
_geom_angle
P1 Pd P2 93.504(17)
P1 Pd Cl1 89.728(17)
P2 Pd Cl1 172.637(19)
P1 Pd Cl2 174.459(19)
P2 Pd Cl2 84.587(17)
Cl1 Pd Cl2 91.583(16)
C5 Fe C9 113.55(9)
C5 Fe C4 40.68(8)
C9 Fe C4 104.00(9)
C5 Fe C2 69.20(8)
C9 Fe C2 166.14(9)
C4 Fe C2 68.73(8)
C5 Fe C1 41.18(7)
C9 Fe C1 148.68(9)
C4 Fe C1 68.87(7)
C2 Fe C1 41.31(7)
C5 Fe C10 109.26(10)
C9 Fe C10 40.73(10)
C4 Fe C10 128.85(10)
C2 Fe C10 152.77(9)
C1 Fe C10 119.32(9)
C5 Fe C3 68.62(8)
C9 Fe C3 126.37(9)
C4 Fe C3 40.69(8)
C2 Fe C3 40.65(7)
C1 Fe C3 68.84(8)
C10 Fe C3 166.03(9)
C5 Fe C6 134.59(9)
C9 Fe C6 68.26(10)
C4 Fe C6 169.50(10)
C2 Fe C6 120.34(9)
C1 Fe C6 113.74(8)
C10 Fe C6 40.69(11)
C3 Fe C6 149.67(10)
C5 Fe C7 174.43(8)
C9 Fe C7 67.97(10)
C4 Fe C7 144.82(8)
C2 Fe C7 110.70(8)
C1 Fe C7 135.20(8)
C10 Fe C7 68.12(10)
C3 Fe C7 115.17(8)
C6 Fe C7 40.31(9)
C5 Fe C8 144.15(8)
C9 Fe C8 40.48(10)
C4 Fe C8 111.23(8)
C2 Fe C8 129.64(8)
C1 Fe C8 170.81(9)
C10 Fe C8 68.24(10)
C3 Fe C8 104.94(8)
C6 Fe C8 67.95(9)
C7 Fe C8 40.27(8)
C1 P1 C12 102.89(9)
C1 P1 C18 105.25(9)
C12 P1 C18 106.62(9)
C1 P1 Pd 116.63(6)
C12 P1 Pd 119.59(7)
C18 P1 Pd 104.71(6)
C24 P2 C30 105.81(9)
C24 P2 C11 104.90(8)
C30 P2 C11 101.11(8)
C24 P2 Pd 117.14(6)
C30 P2 Pd 107.47(6)
C11 P2 Pd 118.60(6)
C5 C1 C2 107.37(16)
C5 C1 P1 128.12(14)
C2 C1 P1 124.47(14)
C5 C1 Fe 69.31(11)
C2 C1 Fe 69.30(10)
P1 C1 Fe 128.50(11)
C3 C2 C1 107.82(16)
C3 C2 C11 125.63(16)
C1 C2 C11 125.83(16)
C3 C2 Fe 69.88(11)
C1 C2 Fe 69.40(11)
C11 C2 Fe 133.74(13)
C2 C3 C4 108.38(16)
C2 C3 Fe 69.47(11)
C4 C3 Fe 69.44(11)
C2 C3 H3 125.8
C4 C3 H3 125.8
Fe C3 H3 125.8
C5 C4 C3 108.43(16)
C5 C4 Fe 69.62(11)
C3 C4 Fe 69.87(11)
C5 C4 H4 125.8
C3 C4 H4 125.8
Fe C4 H4 125.8
C4 C5 C1 108.00(17)
C4 C5 Fe 69.69(11)
C1 C5 Fe 69.51(10)
C4 C5 H5 126.0
C1 C5 H5 126.0
Fe C5 H5 126.0
C7 C6 C10 108.1(2)
C7 C6 Fe 70.08(12)
C10 C6 Fe 69.55(13)
C7 C6 H6 126.0
C10 C6 H6 126.0
Fe C6 H6 126.0
C6 C7 C8 108.3(2)
C6 C7 Fe 69.62(14)
C8 C7 Fe 69.87(13)
C6 C7 H7 125.8
C8 C7 H7 125.8
Fe C7 H7 125.8
C7 C8 C9 107.9(2)
C7 C8 Fe 69.85(12)
C9 C8 Fe 69.21(13)
C7 C8 H8 126.1
C9 C8 H8 126.1
Fe C8 H8 126.1
C8 C9 C10 108.2(2)
C8 C9 Fe 70.31(12)
C10 C9 Fe 69.84(12)
C8 C9 H9 125.9
C10 C9 H9 125.9
Fe C9 H9 125.9
C9 C10 C6 107.5(2)
C9 C10 Fe 69.43(12)
C6 C10 Fe 69.76(12)
C9 C10 H10 126.3
C6 C10 H10 126.3
Fe C10 H10 126.3
C2 C11 P2 117.21(13)
C2 C11 H11A 108.0
P2 C11 H11A 108.0
C2 C11 H11B 108.0
P2 C11 H11B 108.0
H11A C11 H11B 107.2
C13 C12 C17 119.67(19)
C13 C12 P1 121.29(15)
C17 C12 P1 118.94(16)
C12 C13 C14 119.8(2)
C12 C13 H13 120.1
C14 C13 H13 120.1
C15 C14 C13 120.3(2)
C15 C14 H14 119.9
C13 C14 H14 119.9
C14 C15 C16 120.6(2)
C14 C15 H15 119.7
C16 C15 H15 119.7
C15 C16 C17 119.6(2)
C15 C16 H16 120.2
C17 C16 H16 120.2
C16 C17 C12 120.2(2)
C16 C17 H17 119.9
C12 C17 H17 119.9
C23 C18 C19 119.36(18)
C23 C18 P1 121.57(15)
C19 C18 P1 118.81(14)
C20 C19 C18 119.80(19)
C20 C19 H19 120.1
C18 C19 H19 120.1
C19 C20 C21 120.5(2)
C19 C20 H20 119.8
C21 C20 H20 119.8
C22 C21 C20 119.86(19)
C22 C21 H21 120.1
C20 C21 H21 120.1
C21 C22 C23 120.47(19)
C21 C22 H22 119.8
C23 C22 H22 119.8
C22 C23 C18 120.00(19)
C22 C23 H23 120.0
C18 C23 H23 120.0
C29 C24 C25 119.34(18)
C29 C24 P2 119.78(14)
C25 C24 P2 120.88(15)
C26 C25 C24 120.43(19)
C26 C25 H25 119.8
C24 C25 H25 119.8
C25 C26 C27 118.9(2)
C25 C26 C26A 120.8(2)
C27 C26 C26A 120.3(2)
C28 C27 C26 122.33(19)
C28 C27 H27 118.8
C26 C27 H27 118.8
C27 C28 C29 117.86(18)
C27 C28 C28A 121.57(19)
C29 C28 C28A 120.57(19)
C24 C29 C28 121.13(18)
C24 C29 H29 119.4
C28 C29 H29 119.4
C35 C30 C31 119.56(18)
C35 C30 P2 118.83(15)
C31 C30 P2 121.61(15)
C32 C31 C30 120.4(2)
C32 C31 H31 119.8
C30 C31 H31 119.8
C31 C32 C33 118.9(2)
C31 C32 C32A 119.5(2)
C33 C32 C32A 121.6(2)
C32 C33 C34 121.6(2)
C32 C33 H33 119.2
C34 C33 H33 119.2
C35 C34 C33 118.6(2)
C35 C34 C34A 120.8(2)
C33 C34 C34A 120.7(2)
C34 C35 C30 120.83(19)
C34 C35 H35 119.6
C30 C35 H35 119.6
C26 C26A H26A 109.5
C26 C26A H26B 109.5
H26A C26A H26B 109.5
C26 C26A H26C 109.5
H26A C26A H26C 109.5
H26B C26A H26C 109.5
C28 C28A H28A 109.5
C28 C28A H28B 109.5
H28A C28A H28B 109.5
C28 C28A H28C 109.5
H28A C28A H28C 109.5
H28B C28A H28C 109.5
C32 C32A H32A 109.5
C32 C32A H32B 109.5
H32A C32A H32B 109.5
C32 C32A H32C 109.5
H32A C32A H32C 109.5
H32B C32A H32C 109.5
C34 C34A H34A 109.5
C34 C34A H34B 109.5
H34A C34A H34B 109.5
C34 C34A H34C 109.5
H34A C34A H34C 109.5
H34B C34A H34C 109.5
Cl1S C1S Cl2S 112.0(2)
Cl1S C1S H1SA 109.2
Cl2S C1S H1SA 109.2
Cl1S C1S H1SB 109.2
Cl2S C1S H1SB 109.2
H1SA C1S H1SB 107.9
O1S C2S C3S 111.8(5)
O1S C2S H2SA 109.3
C3S C2S H2SA 109.3
O1S C2S H2SB 109.3
C3S C2S H2SB 109.3
H2SA C2S H2SB 107.9
C2S C3S H3SA 109.5
C2S C3S H3SB 109.5
H3SA C3S H3SB 109.5
C2S C3S H3SC 109.5
H3SA C3S H3SC 109.5
H3SB C3S H3SC 109.5

loop_
_geom_bond_atom_site_label_1
_geom_bond_atom_site_label_2
_geom_bond_distance
Pd P1 2.2456(5)
Pd P2 2.2562(5)
Pd Cl1 2.3579(5)
Pd Cl2 2.3622(5)
Fe C5 2.045(2)
Fe C9 2.046(2)
Fe C4 2.0463(19)
Fe C2 2.0468(19)
Fe C1 2.0481(19)
Fe C10 2.051(2)
Fe C3 2.0521(19)
Fe C6 2.054(2)
Fe C7 2.060(2)
Fe C8 2.060(2)
P1 C1 1.7762(18)
P1 C12 1.8144(19)
P1 C18 1.8244(19)
P2 C24 1.8144(19)
P2 C30 1.817(2)
P2 C11 1.8445(18)
C1 C5 1.440(3)
C1 C2 1.444(3)
C2 C3 1.424(3)
C2 C11 1.490(3)
C3 C4 1.425(3)
C3 H3 1.0000
C4 C5 1.422(3)
C4 H4 1.0000
C5 H5 1.0000
C6 C7 1.417(3)
C6 C10 1.427(4)
C6 H6 1.0000
C7 C8 1.418(3)
C7 H7 1.0000
C8 C9 1.421(3)
C8 H8 1.0000
C9 C10 1.425(3)
C9 H9 1.0000
C10 H10 1.0000
C11 H11A 0.9900
C11 H11B 0.9900
C12 C13 1.393(3)
C12 C17 1.398(3)
C13 C14 1.395(3)
C13 H13 0.9500
C14 C15 1.382(4)
C14 H14 0.9500
C15 C16 1.385(4)
C15 H15 0.9500
C16 C17 1.397(3)
C16 H16 0.9500
C17 H17 0.9500
C18 C23 1.397(3)
C18 C19 1.405(3)
C19 C20 1.390(3)
C19 H19 0.9500
C20 C21 1.392(3)
C20 H20 0.9500
C21 C22 1.380(3)
C21 H21 0.9500
C22 C23 1.397(3)
C22 H22 0.9500
C23 H23 0.9500
C24 C29 1.396(3)
C24 C25 1.401(3)
C25 C26 1.388(3)
C25 H25 0.9500
C26 C27 1.390(3)
C26 C26A 1.510(3)
C27 C28 1.390(3)
C27 H27 0.9500
C28 C29 1.398(3)
C28 C28A 1.502(3)
C29 H29 0.9500
C30 C35 1.394(3)
C30 C31 1.397(3)
C31 C32 1.390(3)
C31 H31 0.9500
C32 C33 1.392(3)
C32 C32A 1.512(3)
C33 C34 1.393(3)
C33 H33 0.9500
C34 C35 1.390(3)
C34 C34A 1.506(3)
C35 H35 0.9500
C26A H26A 0.9800
C26A H26B 0.9800
C26A H26C 0.9800
C28A H28A 0.9800
C28A H28B 0.9800
C28A H28C 0.9800
C32A H32A 0.9800
C32A H32B 0.9800
C32A H32C 0.9800
C34A H34A 0.9800
C34A H34B 0.9800
C34A H34C 0.9800
C1S Cl1S 1.756(2)
C1S Cl2S 1.756(2)
C1S H1SA 0.9900
C1S H1SB 0.9900
O1S C2S 1.4493(10)
C2S C3S 1.5396(10)
C2S H2SA 0.9900
C2S H2SB 0.9900
C3S H3SA 0.9800
C3S H3SB 0.9800
C3S H3SC 0.9800

loop_
_geom_torsion_atom_site_label_1
_geom_torsion_atom_site_label_2
_geom_torsion_atom_site_label_3
_geom_torsion_atom_site_label_4
_geom_torsion
P2 Pd P1 C1 -30.83(8)
Cl1 Pd P1 C1 155.79(8)
P2 Pd P1 C12 -155.71(7)
Cl1 Pd P1 C12 30.91(7)
P2 Pd P1 C18 85.00(7)
Cl1 Pd P1 C18 -88.38(7)
P1 Pd P2 C24 126.33(7)
Cl2 Pd P2 C24 -58.89(7)
P1 Pd P2 C30 -114.84(7)
Cl2 Pd P2 C30 59.95(7)
P1 Pd P2 C11 -1.15(7)
Cl2 Pd P2 C11 173.63(7)
C12 P1 C1 C5 -12.3(2)
C18 P1 C1 C5 99.16(19)
Pd P1 C1 C5 -145.30(16)
C12 P1 C1 C2 170.44(17)
C18 P1 C1 C2 -78.06(18)
Pd P1 C1 C2 37.48(19)
C12 P1 C1 Fe 80.54(13)
C18 P1 C1 Fe -167.95(11)
Pd P1 C1 Fe -52.41(14)
C9 Fe C1 C5 44.6(2)
C4 Fe C1 C5 -37.53(11)
C2 Fe C1 C5 -118.94(16)
C10 Fe C1 C5 86.13(14)
C3 Fe C1 C5 -81.31(12)
C6 Fe C1 C5 131.46(13)
C7 Fe C1 C5 173.78(13)
C5 Fe C1 C2 118.94(16)
C9 Fe C1 C2 163.58(16)
C4 Fe C1 C2 81.41(12)
C10 Fe C1 C2 -154.93(13)
C3 Fe C1 C2 37.63(10)
C6 Fe C1 C2 -109.60(13)
C7 Fe C1 C2 -67.28(15)
C5 Fe C1 P1 -122.87(19)
C9 Fe C1 P1 -78.2(2)
C4 Fe C1 P1 -160.40(15)
C2 Fe C1 P1 118.19(17)
C10 Fe C1 P1 -36.74(17)
C3 Fe C1 P1 155.82(15)
C6 Fe C1 P1 8.59(17)
C7 Fe C1 P1 50.91(19)
C5 C1 C2 C3 -0.5(2)
P1 C1 C2 C3 177.24(14)
Fe C1 C2 C3 -59.54(13)
C5 C1 C2 C11 -171.16(17)
P1 C1 C2 C11 6.5(3)
Fe C1 C2 C11 129.76(18)
C5 C1 C2 Fe 59.07(13)
P1 C1 C2 Fe -123.22(16)
C5 Fe C2 C3 81.02(11)
C9 Fe C2 C3 -23.1(4)
C4 Fe C2 C3 37.29(11)
C1 Fe C2 C3 119.07(15)
C10 Fe C2 C3 172.9(2)
C6 Fe C2 C3 -148.60(12)
C7 Fe C2 C3 -104.94(12)
C8 Fe C2 C3 -63.19(14)
C5 Fe C2 C1 -38.05(10)
C9 Fe C2 C1 -142.2(4)
C4 Fe C2 C1 -81.78(11)
C10 Fe C2 C1 53.8(2)
C3 Fe C2 C1 -119.07(15)
C6 Fe C2 C1 92.33(13)
C7 Fe C2 C1 135.99(11)
C8 Fe C2 C1 177.74(11)
C5 Fe C2 C11 -158.4(2)
C9 Fe C2 C11 97.4(4)
C4 Fe C2 C11 157.8(2)
C1 Fe C2 C11 -120.4(2)
C10 Fe C2 C11 -66.6(3)
C3 Fe C2 C11 120.5(2)
C6 Fe C2 C11 -28.1(2)
C7 Fe C2 C11 15.6(2)
C8 Fe C2 C11 57.3(2)
C1 C2 C3 C4 0.6(2)
C11 C2 C3 C4 171.27(17)
Fe C2 C3 C4 -58.69(14)
C1 C2 C3 Fe 59.24(13)
C11 C2 C3 Fe -130.04(18)
C5 Fe C3 C2 -82.56(11)
C9 Fe C3 C2 173.29(13)
C4 Fe C3 C2 -120.01(15)
C1 Fe C3 C2 -38.22(10)
C10 Fe C3 C2 -166.4(4)
C6 Fe C3 C2 62.9(2)
C7 Fe C3 C2 93.00(12)
C8 Fe C3 C2 134.66(11)
C5 Fe C3 C4 37.46(11)
C9 Fe C3 C4 -66.70(15)
C2 Fe C3 C4 120.01(15)
C1 Fe C3 C4 81.80(11)
C10 Fe C3 C4 -46.4(4)
C6 Fe C3 C4 -177.06(16)
C7 Fe C3 C4 -146.99(11)
C8 Fe C3 C4 -105.33(12)
C2 C3 C4 C5 -0.4(2)
Fe C3 C4 C5 -59.14(14)
C2 C3 C4 Fe 58.71(13)
C9 Fe C4 C5 -109.97(13)
C2 Fe C4 C5 82.43(12)
C1 Fe C4 C5 37.97(11)
C10 Fe C4 C5 -73.29(15)
C3 Fe C4 C5 119.69(16)
C6 Fe C4 C5 -68.5(5)
C7 Fe C4 C5 178.52(14)
C8 Fe C4 C5 -151.89(12)
C5 Fe C4 C3 -119.69(16)
C9 Fe C4 C3 130.35(12)
C2 Fe C4 C3 -37.26(11)
C1 Fe C4 C3 -81.71(12)
C10 Fe C4 C3 167.02(13)
C6 Fe C4 C3 171.8(4)
C7 Fe C4 C3 58.83(18)
C8 Fe C4 C3 88.43(13)
C3 C4 C5 C1 0.1(2)
Fe C4 C5 C1 -59.16(14)
C3 C4 C5 Fe 59.29(14)
C2 C1 C5 C4 0.2(2)
P1 C1 C5 C4 -177.39(16)
Fe C1 C5 C4 59.27(14)
C2 C1 C5 Fe -59.07(13)
P1 C1 C5 Fe 123.34(17)
C9 Fe C5 C4 84.14(14)
C2 Fe C5 C4 -81.17(12)
C1 Fe C5 C4 -119.34(16)
C10 Fe C5 C4 127.80(13)
C3 Fe C5 C4 -37.46(11)
C6 Fe C5 C4 166.23(13)
C8 Fe C5 C4 48.58(19)
C9 Fe C5 C1 -156.52(12)
C4 Fe C5 C1 119.34(16)
C2 Fe C5 C1 38.17(11)
C10 Fe C5 C1 -112.86(13)
C3 Fe C5 C1 81.88(12)
C6 Fe C5 C1 -74.43(16)
C8 Fe C5 C1 167.92(14)
C5 Fe C6 C7 176.69(12)
C9 Fe C6 C7 -81.13(14)
C4 Fe C6 C7 -124.9(5)
C2 Fe C6 C7 86.74(14)
C1 Fe C6 C7 132.84(12)
C10 Fe C6 C7 -119.2(2)
C3 Fe C6 C7 44.5(2)
C8 Fe C6 C7 -37.35(13)
C5 Fe C6 C10 -64.14(18)
C9 Fe C6 C10 38.03(15)
C4 Fe C6 C10 -5.8(5)
C2 Fe C6 C10 -154.09(13)
C1 Fe C6 C10 -108.00(14)
C3 Fe C6 C10 163.68(16)
C7 Fe C6 C10 119.2(2)
C8 Fe C6 C10 81.82(15)
C10 C6 C7 C8 0.0(2)
Fe C6 C7 C8 59.35(14)
C10 C6 C7 Fe -59.38(16)
C9 Fe C7 C6 81.91(15)
C4 Fe C7 C6 164.97(15)
C2 Fe C7 C6 -112.91(14)
C1 Fe C7 C6 -72.30(17)
C10 Fe C7 C6 37.85(14)
C3 Fe C7 C6 -156.97(13)
C8 Fe C7 C6 119.57(19)
C9 Fe C7 C8 -37.65(13)
C4 Fe C7 C8 45.4(2)
C2 Fe C7 C8 127.52(13)
C1 Fe C7 C8 168.13(13)
C10 Fe C7 C8 -81.72(15)
C3 Fe C7 C8 83.46(14)
C6 Fe C7 C8 -119.57(19)
C6 C7 C8 C9 -0.2(2)
Fe C7 C8 C9 58.96(15)
C6 C7 C8 Fe -59.19(15)
C5 Fe C8 C7 174.49(14)
C9 Fe C8 C7 119.28(19)
C4 Fe C8 C7 -153.88(13)
C2 Fe C8 C7 -74.47(16)
C10 Fe C8 C7 81.40(15)
C3 Fe C8 C7 -111.47(13)
C6 Fe C8 C7 37.38(14)
C5 Fe C8 C9 55.2(2)
C4 Fe C8 C9 86.83(15)
C2 Fe C8 C9 166.25(13)
C10 Fe C8 C9 -37.89(15)
C3 Fe C8 C9 129.25(14)
C6 Fe C8 C9 -81.90(15)
C7 Fe C8 C9 -119.28(19)
C7 C8 C9 C10 0.4(3)
Fe C8 C9 C10 59.78(16)
C7 C8 C9 Fe -59.36(14)
C5 Fe C9 C8 -148.35(13)
C4 Fe C9 C8 -106.42(14)
C2 Fe C9 C8 -49.8(4)
C1 Fe C9 C8 -178.66(14)
C10 Fe C9 C8 119.1(2)
C3 Fe C9 C8 -68.31(16)
C6 Fe C9 C8 81.05(15)
C7 Fe C9 C8 37.46(13)
C5 Fe C9 C10 92.59(17)
C4 Fe C9 C10 134.53(16)
C2 Fe C9 C10 -168.8(3)
C1 Fe C9 C10 62.3(2)
C3 Fe C9 C10 172.64(14)
C6 Fe C9 C10 -38.00(16)
C7 Fe C9 C10 -81.59(16)
C8 Fe C9 C10 -119.1(2)
C8 C9 C10 C6 -0.4(3)
Fe C9 C10 C6 59.64(16)
C8 C9 C10 Fe -60.07(16)
C7 C6 C10 C9 0.3(3)
Fe C6 C10 C9 -59.43(16)
C7 C6 C10 Fe 59.72(15)
C5 Fe C10 C9 -104.05(16)
C4 Fe C10 C9 -62.65(19)
C2 Fe C10 C9 174.19(17)
C1 Fe C10 C9 -148.14(14)
C3 Fe C10 C9 -25.3(5)
C6 Fe C10 C9 118.7(2)
C7 Fe C10 C9 81.20(16)
C8 Fe C10 C9 37.67(15)
C5 Fe C10 C6 137.25(14)
C9 Fe C10 C6 -118.7(2)
C4 Fe C10 C6 178.65(13)
C2 Fe C10 C6 55.5(3)
C1 Fe C10 C6 93.16(15)
C3 Fe C10 C6 -144.0(4)
C7 Fe C10 C6 -37.50(14)
C8 Fe C10 C6 -81.03(15)
C3 C2 C11 P2 143.61(16)
C1 C2 C11 P2 -47.3(2)
Fe C2 C11 P2 47.9(2)
C24 P2 C11 C2 -93.82(15)
C30 P2 C11 C2 156.33(14)
Pd P2 C11 C2 39.23(15)
C1 P1 C12 C13 -97.32(17)
C18 P1 C12 C13 152.20(16)
Pd P1 C12 C13 33.88(19)
C1 P1 C12 C17 78.99(17)
C18 P1 C12 C17 -31.48(18)
Pd P1 C12 C17 -149.80(13)
C17 C12 C13 C14 0.6(3)
P1 C12 C13 C14 176.88(17)
C12 C13 C14 C15 -0.1(4)
C13 C14 C15 C16 -0.6(4)
C14 C15 C16 C17 0.9(3)
C15 C16 C17 C12 -0.4(3)
C13 C12 C17 C16 -0.3(3)
P1 C12 C17 C16 -176.68(16)
C1 P1 C18 C23 4.88(18)
C12 P1 C18 C23 113.70(16)
Pd P1 C18 C23 -118.62(15)
C1 P1 C18 C19 178.99(15)
C12 P1 C18 C19 -72.19(17)
Pd P1 C18 C19 55.49(16)
C23 C18 C19 C20 -0.5(3)
P1 C18 C19 C20 -174.73(16)
C18 C19 C20 C21 1.3(3)
C19 C20 C21 C22 -1.1(3)
C20 C21 C22 C23 -0.1(3)
C21 C22 C23 C18 0.9(3)
C19 C18 C23 C22 -0.6(3)
P1 C18 C23 C22 173.46(16)
C30 P2 C24 C29 62.01(17)
C11 P2 C24 C29 -44.40(17)
Pd P2 C24 C29 -178.27(13)
C30 P2 C24 C25 -116.91(16)
C11 P2 C24 C25 136.67(16)
Pd P2 C24 C25 2.81(18)
C29 C24 C25 C26 0.2(3)
P2 C24 C25 C26 179.15(16)
C24 C25 C26 C27 -0.9(3)
C24 C25 C26 C26A 179.9(2)
C25 C26 C27 C28 0.6(3)
C26A C26 C27 C28 179.7(2)
C26 C27 C28 C29 0.5(3)
C26 C27 C28 C28A -180.0(2)
C25 C24 C29 C28 0.9(3)
P2 C24 C29 C28 -178.07(14)
C27 C28 C29 C24 -1.2(3)
C28A C28 C29 C24 179.24(18)
C24 P2 C30 C35 -171.11(15)
C11 P2 C30 C35 -61.97(17)
Pd P2 C30 C35 63.00(16)
C24 P2 C30 C31 9.70(19)
C11 P2 C30 C31 118.84(17)
Pd P2 C30 C31 -116.18(16)
C35 C30 C31 C32 2.6(3)
P2 C30 C31 C32 -178.22(16)
C30 C31 C32 C33 -2.2(3)
C30 C31 C32 C32A 177.4(2)
C31 C32 C33 C34 0.4(4)
C32A C32 C33 C34 -179.2(2)
C32 C33 C34 C35 1.1(3)
C32 C33 C34 C34A -178.6(2)
C33 C34 C35 C30 -0.7(3)
C34A C34 C35 C30 179.0(2)
C31 C30 C35 C34 -1.1(3)
P2 C30 C35 C34 179.70(16)
